data_1515860
loop_
_publ_author_name
'Karim, Arif R.'
'Linden, Anthony'
'Baldridge, Kim K.'
'Siegel, Jay S.'

_publ_section_title
;
 Symmetry and polar-\p effects on the dynamics of enshrouded aryl-alkyne
 molecular rotors
;
_journal_issue 1
_journal_name_full 'Chemical Science'
_journal_page_first 102
_journal_paper_doi 10.1039/c0sc00117a
_journal_volume 1
_journal_year 2010
_chemical_formula_moiety 'C52 H50 O4'
_chemical_formula_sum 'C52 H50 O4'
_chemical_formula_weight 738.96
_chemical_name_systematic
;
?
;
_space_group_IT_number 7
_symmetry_cell_setting monoclinic
_symmetry_Int_Tables_number 7
_symmetry_space_group_name_Hall 'P -2yc'
_symmetry_space_group_name_H-M 'P 1 c 1'
_atom_sites_solution_hydrogens geom
_atom_sites_solution_primary direct
_atom_sites_solution_secondary difmap
_audit_creation_date 06-01-16
_audit_creation_method SHELXL-97
_cell_angle_alpha 90.00
_cell_angle_beta 114.5753(12)
_cell_angle_gamma 90.00
_cell_formula_units_Z 4
_cell_length_a 12.9195(3)
_cell_length_b 26.1804(7)
_cell_length_c 13.8321(3)
_cell_measurement_reflns_used 7705
_cell_measurement_temperature 160(1)
_cell_measurement_theta_max 25.0
_cell_measurement_theta_min 2.0
_cell_volume 4254.73(18)
_computing_cell_refinement 'DENZO-SMN (Otwinowski & Minor, 1997)'
_computing_data_collection 'COLLECT (Nonius, 2000)'
_computing_data_reduction 'DENZO-SMN and SCALEPACK (Otwinowski & Minor, 1997)'
_computing_molecular_graphics 'ORTEPII (Johnson, 1976)'
_computing_publication_material 'SHELXL97 and PLATON (Spek, 2005)'
_computing_structure_refinement 'SHELXL97 (Sheldrick, 1997)'
_computing_structure_solution 'SHELXS97 (Sheldrick, 1997)'
_diffrn_ambient_temperature 160(1)
_diffrn_detector '65 mm CCD camera on \k goniostat'
_diffrn_detector_area_resol_mean 9
_diffrn_measured_fraction_theta_full 0.998
_diffrn_measured_fraction_theta_max 0.998
_diffrn_measurement_device_type 'Nonius KappaCCD area-detector diffractometer'
_diffrn_measurement_method '\f and \w scans with \k offsets'
_diffrn_radiation_monochromator 'horizontally mounted graphite crystal'
_diffrn_radiation_source 'Nonius FR590 sealed tube generator'
_diffrn_radiation_type 'Mo K\a'
_diffrn_radiation_wavelength 0.71073
_diffrn_reflns_av_R_equivalents 0.0840
_diffrn_reflns_av_sigmaI/netI 0.0662
_diffrn_reflns_limit_h_max 15
_diffrn_reflns_limit_h_min 0
_diffrn_reflns_limit_k_max 31
_diffrn_reflns_limit_k_min 0
_diffrn_reflns_limit_l_max 14
_diffrn_reflns_limit_l_min -16
_diffrn_reflns_number 65817
_diffrn_reflns_theta_full 25.04
_diffrn_reflns_theta_max 25.04
_diffrn_reflns_theta_min 2.33
_diffrn_standards_decay_% 0
_diffrn_standards_number 0
_exptl_absorpt_coefficient_mu 0.0713
_exptl_absorpt_correction_type none
_exptl_crystal_colour colourless
_exptl_crystal_density_diffrn 1.154
_exptl_crystal_density_method 'not measured'
_exptl_crystal_description plate
_exptl_crystal_F_000 1576
_exptl_crystal_size_max 0.28
_exptl_crystal_size_mid 0.17
_exptl_crystal_size_min 0.03
_refine_diff_density_max 0.186
_refine_diff_density_min -0.189
_refine_diff_density_rms 0.050
_refine_ls_abs_structure_details 'Flack (1983)'
_refine_ls_abs_structure_Flack -0.4(12)
_refine_ls_extinction_coef 0.0215(9)
_refine_ls_extinction_expression Fc^*^=kFc[1+0.001xFc^2^\l^3^/sin(2\q)]^-1/4^
_refine_ls_extinction_method SHELXL
_refine_ls_goodness_of_fit_ref 1.091
_refine_ls_hydrogen_treatment constr
_refine_ls_matrix_type full
_refine_ls_number_parameters 1034
_refine_ls_number_reflns 7532
_refine_ls_number_restraints 2
_refine_ls_restrained_S_all 1.091
_refine_ls_R_factor_all 0.0911
_refine_ls_R_factor_gt 0.0526
_refine_ls_shift/su_max 0.050
_refine_ls_shift/su_mean 0.001
_refine_ls_structure_factor_coef Fsqd
_refine_ls_weighting_details 'w=1/[\s^2^(Fo^2^)+(0.0555P)^2^+0.0332P] where P=(Fo^2^+2Fc^2^)/3'
_refine_ls_weighting_scheme calc
_refine_ls_wR_factor_gt 0.0998
_refine_ls_wR_factor_ref 0.1166
_reflns_number_gt 5363
_reflns_number_total 7536
_reflns_threshold_expression 'I > 2\s(I)'
_cod_data_source_file c0sc00117a.txt
_cod_data_source_block SG0601
_cod_database_code 1515860

loop_
_symmetry_equiv_pos_as_xyz
'x, y, z'
'x, -y, z+1/2'

loop_
_atom_site_label
_atom_site_type_symbol
_atom_site_fract_x
_atom_site_fract_y
_atom_site_fract_z
_atom_site_U_iso_or_equiv
_atom_site_adp_type
_atom_site_occupancy
_atom_site_symmetry_multiplicity
_atom_site_calc_flag
_atom_site_refinement_flags
O12 O 0.3775(2) 0.43375(10) 0.5803(2) 0.0498(7) Uani 1 1 d .
O21 O 1.3047(2) 0.28650(11) 0.8458(2) 0.0642(8) Uani 1 1 d .
O38 O 1.2991(2) 0.43754(11) 0.9201(2) 0.0627(8) Uani 1 1 d .
O47 O 0.3258(2) 0.37195(11) 0.2406(2) 0.0604(8) Uani 1 1 d .
C1 C 0.7970(3) 0.28415(13) 0.8133(3) 0.0359(9) Uani 1 1 d .
C2 C 0.6888(3) 0.28080(14) 0.8152(3) 0.0379(9) Uani 1 1 d .
C3 C 0.6718(3) 0.24293(14) 0.8776(3) 0.0470(11) Uani 1 1 d .
H3 H 0.5994 0.2394 0.8793 0.056 Uiso 1 1 calc R
C4 C 0.7582(4) 0.21083(15) 0.9364(3) 0.0514(11) Uani 1 1 d .
H4 H 0.7443 0.1848 0.9773 0.062 Uiso 1 1 calc R
C5 C 0.8650(4) 0.21526(15) 0.9379(3) 0.0491(11) Uani 1 1 d .
H5 H 0.9243 0.1931 0.9817 0.059 Uiso 1 1 calc R
C6 C 0.8871(3) 0.25191(13) 0.8759(3) 0.0386(9) Uani 1 1 d .
C7 C 0.8133(3) 0.32074(14) 0.7444(3) 0.0358(9) Uani 1 1 d .
C8 C 0.8239(3) 0.35148(14) 0.6844(3) 0.0342(9) Uani 1 1 d .
C9 C 0.6018(3) 0.32024(14) 0.7558(3) 0.0388(9) Uani 1 1 d .
C10 C 0.5223(3) 0.31176(15) 0.6510(3) 0.0429(10) Uani 1 1 d .
C11 C 0.4492(3) 0.35061(15) 0.5970(3) 0.0458(10) Uani 1 1 d .
H11 H 0.3947 0.3449 0.5262 0.055 Uiso 1 1 calc R
C12 C 0.4534(3) 0.39780(15) 0.6436(3) 0.0417(10) Uani 1 1 d .
C13 C 0.5297(3) 0.40597(15) 0.7461(3) 0.0411(10) Uani 1 1 d .
H13 H 0.5320 0.4382 0.7784 0.049 Uiso 1 1 calc R
C14 C 0.6042(3) 0.36739(15) 0.8040(3) 0.0411(10) Uani 1 1 d .
C15 C 0.5191(4) 0.26095(15) 0.5972(4) 0.0593(12) Uani 1 1 d .
H151 H 0.4587 0.2616 0.5249 0.089 Uiso 1 1 calc R
H152 H 0.5040 0.2335 0.6379 0.089 Uiso 1 1 calc R
H153 H 0.5926 0.2549 0.5942 0.089 Uiso 1 1 calc R
C16 C 0.3789(3) 0.48281(14) 0.6270(3) 0.0516(11) Uani 1 1 d .
H161 H 0.3618 0.4787 0.6893 0.077 Uiso 1 1 calc R
H162 H 0.3215 0.5049 0.5748 0.077 Uiso 1 1 calc R
H163 H 0.4543 0.4983 0.6488 0.077 Uiso 1 1 calc R
C17 C 0.6878(4) 0.37740(16) 0.9170(3) 0.0568(12) Uani 1 1 d .
H171 H 0.6711 0.4105 0.9402 0.085 Uiso 1 1 calc R
H172 H 0.7653 0.3777 0.9209 0.085 Uiso 1 1 calc R
H173 H 0.6813 0.3504 0.9633 0.085 Uiso 1 1 calc R
C18 C 1.0013(3) 0.25832(14) 0.8736(3) 0.0399(10) Uani 1 1 d .
C19 C 1.0714(3) 0.30002(15) 0.9246(3) 0.0436(10) Uani 1 1 d .
C20 C 1.1728(3) 0.30705(15) 0.9153(3) 0.0488(10) Uani 1 1 d .
H20 H 1.2213 0.3347 0.9513 0.059 Uiso 1 1 calc R
C21 C 1.2041(3) 0.27451(16) 0.8546(3) 0.0484(11) Uani 1 1 d .
C22 C 1.1372(4) 0.23319(15) 0.8056(4) 0.0503(11) Uani 1 1 d .
H22 H 1.1607 0.2101 0.7657 0.060 Uiso 1 1 calc R
C23 C 1.0353(4) 0.22527(14) 0.8144(3) 0.0471(10) Uani 1 1 d .
C24 C 1.0370(4) 0.33896(15) 0.9858(3) 0.0588(12) Uani 1 1 d .
H241 H 0.9829 0.3631 0.9362 0.088 Uiso 1 1 calc R
H242 H 1.1045 0.3575 1.0343 0.088 Uiso 1 1 calc R
H243 H 1.0012 0.3216 1.0269 0.088 Uiso 1 1 calc R
C25 C 1.3270(4) 0.26143(18) 0.7656(5) 0.0777(15) Uani 1 1 d .
H251 H 1.3408 0.2251 0.7830 0.116 Uiso 1 1 calc R
H252 H 1.3943 0.2766 0.7613 0.116 Uiso 1 1 calc R
H253 H 1.2613 0.2653 0.6970 0.116 Uiso 1 1 calc R
C26 C 0.9597(4) 0.18129(17) 0.7555(4) 0.0721(14) Uani 1 1 d .
H261 H 0.9541 0.1568 0.8068 0.108 Uiso 1 1 calc R
H262 H 0.9923 0.1643 0.7115 0.108 Uiso 1 1 calc R
H263 H 0.8837 0.1942 0.7101 0.108 Uiso 1 1 calc R
C27 C 0.8325(3) 0.38711(14) 0.6147(3) 0.0352(9) Uani 1 1 d .
C28 C 0.8379(3) 0.41775(14) 0.5526(3) 0.0337(9) Uani 1 1 d .
C29 C 0.8496(3) 0.45574(13) 0.4826(3) 0.0352(9) Uani 1 1 d .
C30 C 0.9548(3) 0.48002(13) 0.5139(3) 0.0380(9) Uani 1 1 d .
C31 C 0.9675(4) 0.51668(14) 0.4474(3) 0.0460(10) Uani 1 1 d .
H31 H 1.0382 0.5339 0.4680 0.055 Uiso 1 1 calc R
C32 C 0.8787(3) 0.52843(15) 0.3519(3) 0.0509(11) Uani 1 1 d .
H32 H 0.8891 0.5530 0.3061 0.061 Uiso 1 1 calc R
C33 C 0.7743(3) 0.50467(14) 0.3223(3) 0.0473(10) Uani 1 1 d .
H33 H 0.7132 0.5140 0.2572 0.057 Uiso 1 1 calc R
C34 C 0.7570(3) 0.46739(13) 0.3859(3) 0.0368(9) Uani 1 1 d .
C35 C 1.0488(3) 0.46788(14) 0.6202(3) 0.0395(10) Uani 1 1 d .
C36 C 1.0611(3) 0.49796(14) 0.7078(3) 0.0453(10) Uani 1 1 d .
C37 C 1.1463(4) 0.48609(16) 0.8068(3) 0.0505(11) Uani 1 1 d .
H37 H 1.1546 0.5061 0.8669 0.061 Uiso 1 1 calc R
C38 C 1.2196(3) 0.44523(15) 0.8191(3) 0.0473(10) Uani 1 1 d .
C39 C 1.2067(3) 0.41571(15) 0.7322(3) 0.0432(10) Uani 1 1 d .
H39 H 1.2563 0.3876 0.7409 0.052 Uiso 1 1 calc R
C40 C 1.1220(3) 0.42656(14) 0.6320(3) 0.0398(9) Uani 1 1 d .
C41 C 0.9813(4) 0.54206(16) 0.6951(4) 0.0611(12) Uani 1 1 d .
H411 H 0.9891 0.5672 0.6460 0.092 Uiso 1 1 calc R
H412 H 1.0004 0.5581 0.7644 0.092 Uiso 1 1 calc R
H413 H 0.9028 0.5295 0.6666 0.092 Uiso 1 1 calc R
C42 C 1.3947(3) 0.40686(17) 0.9334(3) 0.0592(12) Uani 1 1 d .
H421 H 1.3705 0.3712 0.9167 0.089 Uiso 1 1 calc R
H422 H 1.4514 0.4092 1.0072 0.089 Uiso 1 1 calc R
H423 H 1.4281 0.4189 0.8856 0.089 Uiso 1 1 calc R
C43 C 1.1103(3) 0.39363(16) 0.5390(3) 0.0526(11) Uani 1 1 d .
H431 H 1.0308 0.3830 0.5009 0.079 Uiso 1 1 calc R
H432 H 1.1588 0.3634 0.5645 0.079 Uiso 1 1 calc R
H433 H 1.1337 0.4131 0.4909 0.079 Uiso 1 1 calc R
C44 C 0.6436(3) 0.44190(13) 0.3520(3) 0.0355(9) Uani 1 1 d .
C45 C 0.6065(3) 0.40834(14) 0.2646(3) 0.0399(9) Uani 1 1 d .
C46 C 0.5011(3) 0.38577(14) 0.2311(3) 0.0448(10) Uani 1 1 d .
H46 H 0.4762 0.3630 0.1724 0.054 Uiso 1 1 calc R
C47 C 0.4301(3) 0.39595(14) 0.2824(3) 0.0440(10) Uani 1 1 d .
C48 C 0.4663(3) 0.42828(14) 0.3681(3) 0.0416(10) Uani 1 1 d .
H48 H 0.4180 0.4353 0.4029 0.050 Uiso 1 1 calc R
C49 C 0.5736(3) 0.45091(14) 0.4046(3) 0.0384(9) Uani 1 1 d .
C50 C 0.6798(3) 0.39589(16) 0.2070(3) 0.0531(11) Uani 1 1 d .
H501 H 0.6516 0.3647 0.1649 0.080 Uiso 1 1 calc R
H502 H 0.7585 0.3906 0.2588 0.080 Uiso 1 1 calc R
H503 H 0.6771 0.4242 0.1597 0.080 Uiso 1 1 calc R
C51 C 0.2458(3) 0.38636(19) 0.2809(4) 0.0668(13) Uani 1 1 d .
H511 H 0.2770 0.3791 0.3573 0.100 Uiso 1 1 calc R
H512 H 0.1753 0.3670 0.2444 0.100 Uiso 1 1 calc R
H513 H 0.2297 0.4230 0.2690 0.100 Uiso 1 1 calc R
C52 C 0.6096(3) 0.48426(15) 0.5016(3) 0.0459(10) Uani 1 1 d .
H521 H 0.6442 0.4631 0.5656 0.069 Uiso 1 1 calc R
H522 H 0.5429 0.5019 0.5020 0.069 Uiso 1 1 calc R
H523 H 0.6651 0.5095 0.5004 0.069 Uiso 1 1 calc R
O72 O 0.3720(2) 0.05764(9) 0.09370(19) 0.0479(7) Uani 1 1 d .
O81 O 1.2688(3) 0.22922(15) 0.3271(3) 0.0880(11) Uani 1 1 d .
O98 O 1.3075(3) 0.07292(12) 0.4425(2) 0.0724(9) Uani 1 1 d .
O107 O 0.3376(2) 0.12465(11) -0.2415(3) 0.0694(9) Uani 1 1 d .
C61 C 0.7665(3) 0.22134(14) 0.3034(3) 0.0371(9) Uani 1 1 d .
C62 C 0.6591(3) 0.22204(13) 0.3059(3) 0.0363(9) Uani 1 1 d .
C63 C 0.6359(3) 0.26133(14) 0.3618(3) 0.0440(10) Uani 1 1 d .
H63 H 0.5637 0.2627 0.3646 0.053 Uiso 1 1 calc R
C64 C 0.7154(4) 0.29790(15) 0.4127(3) 0.0489(11) Uani 1 1 d .
H64 H 0.6976 0.3245 0.4500 0.059 Uiso 1 1 calc R
C65 C 0.8215(4) 0.29674(14) 0.4107(3) 0.0487(11) Uani 1 1 d .
H65 H 0.8760 0.3223 0.4471 0.058 Uiso 1 1 calc R
C66 C 0.8490(3) 0.25843(14) 0.3558(3) 0.0401(10) Uani 1 1 d .
C67 C 0.7908(3) 0.18133(15) 0.2452(3) 0.0383(9) Uani 1 1 d .
C68 C 0.8092(3) 0.14793(14) 0.1936(3) 0.0372(9) Uani 1 1 d .
C69 C 0.5774(3) 0.17985(13) 0.2529(3) 0.0340(9) Uani 1 1 d .
C70 C 0.5018(3) 0.18318(14) 0.1460(3) 0.0397(10) Uani 1 1 d .
C71 C 0.4343(3) 0.14188(14) 0.0972(3) 0.0429(10) Uani 1 1 d .
H71 H 0.3820 0.1444 0.0248 0.051 Uiso 1 1 calc R
C72 C 0.4413(3) 0.09658(14) 0.1520(3) 0.0416(10) Uani 1 1 d .
C73 C 0.5139(3) 0.09337(15) 0.2568(3) 0.0441(10) Uani 1 1 d .
H73 H 0.5175 0.0628 0.2950 0.053 Uiso 1 1 calc R
C74 C 0.5839(3) 0.13526(15) 0.3092(3) 0.0416(10) Uani 1 1 d .
C75 C 0.4957(4) 0.23122(15) 0.0836(4) 0.0621(12) Uani 1 1 d .
H751 H 0.4427 0.2261 0.0092 0.093 Uiso 1 1 calc R
H752 H 0.5715 0.2392 0.0875 0.093 Uiso 1 1 calc R
H753 H 0.4691 0.2596 0.1135 0.093 Uiso 1 1 calc R
C76 C 0.3785(3) 0.01054(14) 0.1480(3) 0.0510(11) Uani 1 1 d .
H761 H 0.4571 -0.0020 0.1778 0.076 Uiso 1 1 calc R
H762 H 0.3286 -0.0147 0.0980 0.076 Uiso 1 1 calc R
H763 H 0.3542 0.0160 0.2055 0.076 Uiso 1 1 calc R
C77 C 0.6659(4) 0.13045(17) 0.4246(3) 0.0620(13) Uani 1 1 d .
H771 H 0.7439 0.1355 0.4315 0.093 Uiso 1 1 calc R
H772 H 0.6591 0.0963 0.4506 0.093 Uiso 1 1 calc R
H773 H 0.6481 0.1563 0.4665 0.093 Uiso 1 1 calc R
C78 C 0.9620(3) 0.25507(15) 0.3496(3) 0.0455(10) Uani 1 1 d .
C79 C 1.0508(4) 0.2290(2) 0.4280(4) 0.0702(14) Uani 1 1 d .
C80 C 1.1521(4) 0.2218(2) 0.4169(4) 0.0868(17) Uani 1 1 d .
H80 H 1.2128 0.2039 0.4706 0.104 Uiso 1 1 calc R
C81 C 1.1659(4) 0.23983(19) 0.3309(4) 0.0644(13) Uani 1 1 d .
C82 C 1.0781(4) 0.26566(15) 0.2528(4) 0.0555(12) Uani 1 1 d .
H82 H 1.0874 0.2781 0.1923 0.067 Uiso 1 1 calc R
C83 C 0.9751(3) 0.27383(15) 0.2614(3) 0.0487(11) Uani 1 1 d .
C84 C 1.0337(5) 0.2048(3) 0.5198(4) 0.128(3) Uani 1 1 d .
H841 H 1.0022 0.2302 0.5522 0.191 Uiso 1 1 calc R
H842 H 1.1069 0.1926 0.5730 0.191 Uiso 1 1 calc R
H843 H 0.9808 0.1760 0.4936 0.191 Uiso 1 1 calc R
C85 C 1.2791(4) 0.23891(19) 0.2305(5) 0.0786(16) Uani 1 1 d .
H851 H 1.2192 0.2205 0.1723 0.118 Uiso 1 1 calc R
H852 H 1.3538 0.2273 0.2369 0.118 Uiso 1 1 calc R
H853 H 1.2714 0.2756 0.2155 0.118 Uiso 1 1 calc R
C86 C 0.8803(4) 0.30137(18) 0.1734(4) 0.0772(16) Uani 1 1 d .
H861 H 0.8069 0.2901 0.1711 0.116 Uiso 1 1 calc R
H862 H 0.8835 0.2937 0.1054 0.116 Uiso 1 1 calc R
H863 H 0.8885 0.3383 0.1865 0.116 Uiso 1 1 calc R
C87 C 0.8265(3) 0.11097(14) 0.1330(3) 0.0349(9) Uani 1 1 d .
C88 C 0.8399(3) 0.07855(14) 0.0774(3) 0.0365(9) Uani 1 1 d .
C89 C 0.8554(3) 0.03933(13) 0.0126(3) 0.0366(9) Uani 1 1 d .
C90 C 0.9619(3) 0.01510(14) 0.0479(3) 0.0413(10) Uani 1 1 d .
C91 C 0.9756(3) -0.02380(15) -0.0144(3) 0.0513(11) Uani 1 1 d .
H91 H 1.0468 -0.0409 0.0081 0.062 Uiso 1 1 calc R
C92 C 0.8860(4) -0.03791(17) -0.1093(4) 0.0600(12) Uani 1 1 d .
H92 H 0.8967 -0.0644 -0.1512 0.072 Uiso 1 1 calc R
C93 C 0.7819(3) -0.01393(16) -0.1432(3) 0.0536(11) Uani 1 1 d .
H93 H 0.7213 -0.0241 -0.2079 0.064 Uiso 1 1 calc R
C94 C 0.7648(3) 0.02523(14) -0.0830(3) 0.0400(9) Uani 1 1 d .
C95 C 1.0568(3) 0.03109(14) 0.1502(3) 0.0399(10) Uani 1 1 d .
C96 C 1.0711(3) 0.00490(15) 0.2435(4) 0.0498(11) Uani 1 1 d .
C97 C 1.1571(4) 0.02020(17) 0.3388(4) 0.0593(12) Uani 1 1 d .
H97 H 1.1688 0.0020 0.4019 0.071 Uiso 1 1 calc R
C98 C 1.2262(4) 0.06115(16) 0.3445(3) 0.0514(11) Uani 1 1 d .
C99 C 1.2107(3) 0.08751(15) 0.2519(3) 0.0462(10) Uani 1 1 d .
H99 H 1.2580 0.1158 0.2549 0.055 Uiso 1 1 calc R
C100 C 1.1253(3) 0.07224(14) 0.1544(3) 0.0407(10) Uani 1 1 d .
C101 C 0.9928(4) -0.03849(18) 0.2402(4) 0.0774(15) Uani 1 1 d .
H111 H 1.0170 -0.0531 0.3115 0.116 Uiso 1 1 calc R
H112 H 0.9957 -0.0649 0.1912 0.116 Uiso 1 1 calc R
H113 H 0.9147 -0.0257 0.2157 0.116 Uiso 1 1 calc R
C102 C 1.3840(4) 0.1129(2) 0.4521(4) 0.0756(15) Uani 1 1 d .
H114 H 1.4208 0.1066 0.4039 0.113 Uiso 1 1 calc R
H115 H 1.4420 0.1144 0.5254 0.113 Uiso 1 1 calc R
H116 H 1.3426 0.1453 0.4335 0.113 Uiso 1 1 calc R
C103 C 1.1119(3) 0.10139(17) 0.0561(3) 0.0558(11) Uani 1 1 d .
H117 H 1.1371 0.0801 0.0117 0.084 Uiso 1 1 calc R
H118 H 1.1581 0.1325 0.0765 0.084 Uiso 1 1 calc R
H119 H 1.0317 0.1106 0.0160 0.084 Uiso 1 1 calc R
C104 C 0.6532(3) 0.05184(14) -0.1202(3) 0.0402(10) Uani 1 1 d .
C105 C 0.6240(3) 0.08878(15) -0.2014(3) 0.0466(10) Uani 1 1 d .
C106 C 0.5195(4) 0.11285(15) -0.2369(3) 0.0496(11) Uani 1 1 d .
H106 H 0.5009 0.1386 -0.2897 0.060 Uiso 1 1 calc R
C107 C 0.4413(3) 0.09985(15) -0.1963(3) 0.0489(11) Uani 1 1 d .
C108 C 0.4695(3) 0.06509(15) -0.1164(3) 0.0474(11) Uani 1 1 d .
H108 H 0.4162 0.0568 -0.0879 0.057 Uiso 1 1 calc R
C109 C 0.5768(3) 0.04126(14) -0.0754(3) 0.0399(9) Uani 1 1 d .
C110 C 0.7050(4) 0.10281(17) -0.2500(4) 0.0616(12) Uani 1 1 d .
H120 H 0.7038 0.0762 -0.3002 0.092 Uiso 1 1 calc R
H121 H 0.7822 0.1060 -0.1938 0.092 Uiso 1 1 calc R
H122 H 0.6818 0.1354 -0.2876 0.092 Uiso 1 1 calc R
C111 C 0.2458(4) 0.10135(18) -0.2287(4) 0.0765(15) Uani 1 1 d .
H123 H 0.2406 0.0654 -0.2501 0.115 Uiso 1 1 calc R
H124 H 0.1749 0.1190 -0.2731 0.115 Uiso 1 1 calc R
H125 H 0.2580 0.1034 -0.1540 0.115 Uiso 1 1 calc R
C112 C 0.6049(3) 0.00549(15) 0.0176(3) 0.0509(11) Uani 1 1 d .
H126 H 0.6645 -0.0183 0.0202 0.076 Uiso 1 1 calc R
H127 H 0.5366 -0.0138 0.0092 0.076 Uiso 1 1 calc R
H128 H 0.6317 0.0253 0.0836 0.076 Uiso 1 1 calc R

loop_
_atom_site_aniso_label
_atom_site_aniso_U_11
_atom_site_aniso_U_22
_atom_site_aniso_U_33
_atom_site_aniso_U_23
_atom_site_aniso_U_13
_atom_site_aniso_U_12
O12 0.0479(16) 0.0487(17) 0.0477(18) 0.0064(14) 0.0148(14) 0.0081(14)
O21 0.0506(18) 0.065(2) 0.088(2) 0.0035(18) 0.0398(17) 0.0028(15)
O38 0.0580(19) 0.080(2) 0.0379(19) -0.0055(16) 0.0083(16) 0.0090(17)
O47 0.0524(18) 0.0605(19) 0.065(2) -0.0137(16) 0.0216(16) -0.0097(15)
C1 0.046(2) 0.035(2) 0.033(2) 0.0049(18) 0.023(2) 0.0002(18)
C2 0.043(2) 0.038(2) 0.036(2) 0.0046(18) 0.0198(19) 0.0001(18)
C3 0.047(2) 0.046(2) 0.060(3) 0.012(2) 0.034(2) 0.005(2)
C4 0.060(3) 0.043(3) 0.061(3) 0.020(2) 0.035(2) 0.005(2)
C5 0.061(3) 0.041(2) 0.054(3) 0.017(2) 0.033(2) 0.011(2)
C6 0.049(2) 0.035(2) 0.037(2) 0.0072(19) 0.022(2) 0.0070(19)
C7 0.036(2) 0.036(2) 0.036(2) -0.001(2) 0.0157(19) 0.0026(17)
C8 0.033(2) 0.035(2) 0.035(2) 0.005(2) 0.0146(18) -0.0004(16)
C9 0.039(2) 0.044(2) 0.039(3) 0.009(2) 0.022(2) 0.0001(19)
C10 0.045(2) 0.041(2) 0.047(3) 0.002(2) 0.024(2) -0.001(2)
C11 0.044(2) 0.049(3) 0.041(2) 0.001(2) 0.014(2) -0.003(2)
C12 0.040(2) 0.045(3) 0.042(3) 0.010(2) 0.019(2) 0.007(2)
C13 0.042(2) 0.042(2) 0.045(3) 0.001(2) 0.024(2) 0.0070(19)
C14 0.041(2) 0.045(2) 0.041(3) 0.002(2) 0.022(2) 0.000(2)
C15 0.069(3) 0.045(3) 0.057(3) -0.003(2) 0.020(2) 0.001(2)
C16 0.052(2) 0.040(2) 0.059(3) 0.010(2) 0.019(2) 0.007(2)
C17 0.066(3) 0.056(3) 0.043(3) -0.003(2) 0.017(2) 0.009(2)
C18 0.048(2) 0.033(2) 0.044(2) 0.0107(19) 0.025(2) 0.0087(19)
C19 0.044(2) 0.048(3) 0.041(2) 0.003(2) 0.018(2) 0.001(2)
C20 0.050(3) 0.047(3) 0.047(3) -0.004(2) 0.017(2) -0.007(2)
C21 0.040(2) 0.052(3) 0.057(3) 0.012(2) 0.024(2) 0.006(2)
C22 0.056(3) 0.041(2) 0.068(3) -0.002(2) 0.040(2) 0.003(2)
C23 0.058(3) 0.038(2) 0.058(3) 0.004(2) 0.036(2) 0.003(2)
C24 0.062(3) 0.063(3) 0.052(3) -0.009(2) 0.025(2) -0.005(2)
C25 0.071(3) 0.076(3) 0.116(4) 0.007(3) 0.068(3) 0.001(3)
C26 0.084(3) 0.056(3) 0.103(4) -0.022(3) 0.066(3) -0.017(3)
C27 0.035(2) 0.036(2) 0.032(2) 0.000(2) 0.0119(18) -0.0004(17)
C28 0.036(2) 0.035(2) 0.030(2) 0.0023(19) 0.0134(18) 0.0005(17)
C29 0.041(2) 0.034(2) 0.034(2) 0.0054(18) 0.020(2) 0.0028(18)
C30 0.044(2) 0.035(2) 0.040(2) 0.0000(19) 0.022(2) -0.0017(18)
C31 0.051(3) 0.045(2) 0.046(3) 0.006(2) 0.024(2) -0.005(2)
C32 0.058(3) 0.049(3) 0.057(3) 0.018(2) 0.035(3) 0.000(2)
C33 0.054(3) 0.047(3) 0.038(2) 0.010(2) 0.016(2) 0.008(2)
C34 0.049(2) 0.035(2) 0.033(2) 0.0085(18) 0.022(2) 0.0055(18)
C35 0.040(2) 0.042(2) 0.042(3) -0.001(2) 0.023(2) -0.0112(19)
C36 0.051(3) 0.041(2) 0.049(3) 0.000(2) 0.026(2) -0.005(2)
C37 0.060(3) 0.055(3) 0.036(3) -0.009(2) 0.020(2) -0.008(2)
C38 0.046(2) 0.053(3) 0.039(3) -0.002(2) 0.014(2) -0.002(2)
C39 0.043(2) 0.044(2) 0.040(3) -0.001(2) 0.015(2) -0.0010(19)
C40 0.042(2) 0.034(2) 0.046(3) -0.0048(19) 0.021(2) -0.0078(19)
C41 0.067(3) 0.055(3) 0.065(3) -0.002(2) 0.031(3) 0.011(2)
C42 0.049(3) 0.073(3) 0.050(3) 0.003(2) 0.016(2) -0.004(2)
C43 0.048(2) 0.055(3) 0.053(3) -0.006(2) 0.019(2) 0.004(2)
C44 0.042(2) 0.033(2) 0.031(2) 0.0106(18) 0.0143(19) 0.0073(17)
C45 0.046(2) 0.041(2) 0.033(2) 0.0059(19) 0.016(2) 0.0107(19)
C46 0.054(3) 0.039(2) 0.038(2) -0.0054(18) 0.016(2) 0.003(2)
C47 0.042(2) 0.040(2) 0.042(3) 0.002(2) 0.010(2) 0.001(2)
C48 0.049(2) 0.041(2) 0.040(2) -0.002(2) 0.024(2) 0.003(2)
C49 0.044(2) 0.035(2) 0.034(2) 0.0054(18) 0.015(2) 0.0034(19)
C50 0.056(3) 0.062(3) 0.045(3) -0.001(2) 0.025(2) 0.013(2)
C51 0.042(3) 0.084(3) 0.070(3) -0.014(3) 0.019(3) -0.007(2)
C52 0.049(2) 0.048(2) 0.043(3) -0.004(2) 0.022(2) -0.002(2)
O72 0.0516(16) 0.0405(16) 0.0424(17) -0.0048(14) 0.0102(14) -0.0101(14)
O81 0.050(2) 0.119(3) 0.101(3) 0.012(2) 0.037(2) 0.0029(19)
O98 0.079(2) 0.079(2) 0.040(2) -0.0018(17) 0.0053(18) -0.0139(19)
O107 0.0526(19) 0.0565(19) 0.093(3) 0.0038(17) 0.0244(18) 0.0100(16)
C61 0.047(2) 0.037(2) 0.031(2) -0.0051(18) 0.0202(19) 0.0003(19)
C62 0.045(2) 0.032(2) 0.035(2) -0.0028(17) 0.020(2) -0.0023(18)
C63 0.050(3) 0.041(2) 0.050(3) -0.005(2) 0.029(2) -0.002(2)
C64 0.063(3) 0.041(2) 0.049(3) -0.013(2) 0.030(2) -0.006(2)
C65 0.063(3) 0.042(2) 0.047(3) -0.012(2) 0.028(2) -0.011(2)
C66 0.049(2) 0.039(2) 0.035(2) -0.0059(19) 0.020(2) -0.0064(19)
C67 0.040(2) 0.037(2) 0.034(2) 0.0003(19) 0.011(2) -0.0026(18)
C68 0.039(2) 0.035(2) 0.036(2) 0.000(2) 0.0136(19) 0.0017(18)
C69 0.034(2) 0.032(2) 0.039(2) -0.0023(18) 0.0183(19) -0.0025(17)
C70 0.042(2) 0.039(2) 0.035(3) 0.0013(19) 0.013(2) -0.0007(19)
C71 0.041(2) 0.048(3) 0.033(2) 0.003(2) 0.0080(19) 0.003(2)
C72 0.043(2) 0.040(2) 0.037(3) -0.004(2) 0.013(2) -0.004(2)
C73 0.048(2) 0.041(2) 0.044(3) 0.003(2) 0.019(2) -0.0048(19)
C74 0.046(2) 0.041(2) 0.037(2) -0.002(2) 0.015(2) -0.0066(19)
C75 0.076(3) 0.048(3) 0.051(3) 0.010(2) 0.016(3) -0.006(2)
C76 0.055(3) 0.037(2) 0.054(3) -0.005(2) 0.015(2) -0.007(2)
C77 0.070(3) 0.056(3) 0.043(3) 0.005(2) 0.007(2) -0.017(2)
C78 0.044(2) 0.048(2) 0.045(3) -0.009(2) 0.019(2) -0.008(2)
C79 0.046(3) 0.114(4) 0.047(3) 0.006(3) 0.015(2) -0.008(3)
C80 0.046(3) 0.145(5) 0.061(3) 0.024(4) 0.014(3) 0.009(3)
C81 0.037(3) 0.085(3) 0.071(4) -0.003(3) 0.021(3) -0.010(2)
C82 0.052(3) 0.050(3) 0.077(3) 0.003(2) 0.039(3) -0.005(2)
C83 0.053(3) 0.040(2) 0.059(3) 0.003(2) 0.030(2) 0.002(2)
C84 0.074(4) 0.238(8) 0.065(4) 0.072(5) 0.023(3) 0.023(4)
C85 0.067(3) 0.074(3) 0.118(5) -0.004(3) 0.062(3) 0.004(3)
C86 0.089(4) 0.075(3) 0.098(4) 0.033(3) 0.068(3) 0.032(3)
C87 0.041(2) 0.033(2) 0.029(2) 0.0013(19) 0.0122(19) 0.0018(18)
C88 0.043(2) 0.033(2) 0.034(2) 0.0002(19) 0.0153(19) 0.0004(17)
C89 0.041(2) 0.035(2) 0.035(2) -0.0051(18) 0.0164(19) 0.0003(18)
C90 0.046(2) 0.039(2) 0.045(3) -0.008(2) 0.025(2) -0.0038(19)
C91 0.046(3) 0.049(3) 0.059(3) -0.012(2) 0.021(2) 0.006(2)
C92 0.059(3) 0.062(3) 0.063(3) -0.026(3) 0.029(3) -0.001(2)
C93 0.051(3) 0.062(3) 0.048(3) -0.020(2) 0.020(2) -0.009(2)
C94 0.043(2) 0.039(2) 0.040(2) -0.008(2) 0.020(2) -0.0052(19)
C95 0.042(2) 0.039(2) 0.041(3) -0.004(2) 0.019(2) 0.0064(19)
C96 0.055(3) 0.045(2) 0.051(3) 0.001(2) 0.023(2) -0.002(2)
C97 0.070(3) 0.061(3) 0.043(3) 0.010(2) 0.019(3) -0.002(3)
C98 0.055(3) 0.054(3) 0.038(3) -0.003(2) 0.012(2) -0.002(2)
C99 0.045(2) 0.046(2) 0.044(3) -0.001(2) 0.014(2) -0.0010(19)
C100 0.040(2) 0.041(2) 0.042(3) -0.001(2) 0.018(2) 0.0052(19)
C101 0.097(4) 0.066(3) 0.070(4) 0.003(3) 0.035(3) -0.019(3)
C102 0.068(3) 0.097(4) 0.046(3) -0.011(3) 0.008(3) -0.021(3)
C103 0.049(2) 0.060(3) 0.051(3) 0.003(2) 0.013(2) -0.007(2)
C104 0.042(2) 0.043(2) 0.035(2) -0.0134(19) 0.016(2) -0.0105(19)
C105 0.054(3) 0.046(2) 0.038(3) -0.009(2) 0.017(2) -0.015(2)
C106 0.059(3) 0.041(2) 0.041(3) 0.002(2) 0.012(2) 0.000(2)
C107 0.043(3) 0.040(2) 0.054(3) -0.005(2) 0.011(2) -0.003(2)
C108 0.050(3) 0.042(2) 0.055(3) -0.009(2) 0.027(2) -0.008(2)
C109 0.043(2) 0.039(2) 0.035(2) -0.0050(19) 0.0126(19) -0.0017(19)
C110 0.073(3) 0.062(3) 0.060(3) 0.000(2) 0.039(3) -0.011(2)
C111 0.051(3) 0.070(3) 0.095(4) -0.006(3) 0.017(3) 0.003(3)
C112 0.057(3) 0.049(3) 0.052(3) 0.002(2) 0.028(2) 0.000(2)

loop_
_atom_type_symbol
_atom_type_description
_atom_type_number_in_cell
_atom_type_scat_dispersion_real
_atom_type_scat_dispersion_imag
_atom_type_scat_source
C C 208 0.0033 0.0016
; International Tables for Crystallography (1992).
Vol. C, Tables 4.2.6.8 and 6.1.1.4
;
H H 200 0.0000 0.0000
; International Tables for Crystallography (1992).
Vol. C, Tables 4.2.6.8 and 6.1.1.4
;
O O 16 0.0106 0.0060
; International Tables for Crystallography (1992).
Vol. C, Tables 4.2.6.8 and 6.1.1.4
;

loop_
_geom_angle_atom_site_label_1
_geom_angle_atom_site_label_2
_geom_angle_atom_site_label_3
_geom_angle
C12 O12 C16 117.0(3)
C21 O21 C25 117.8(3)
C38 O38 C42 117.4(3)
C47 O47 C51 117.4(3)
C6 C1 C2 121.6(3)
C6 C1 C7 119.9(3)
C2 C1 C7 118.5(3)
C3 C2 C1 118.0(3)
C3 C2 C9 123.8(3)
C1 C2 C9 118.1(3)
C4 C3 C2 120.6(3)
C4 C3 H3 119.7
C2 C3 H3 119.7
C3 C4 C5 121.6(4)
C3 C4 H4 119.2
C5 C4 H4 119.2
C4 C5 C6 120.6(4)
C4 C5 H5 119.7
C6 C5 H5 119.7
C5 C6 C1 117.6(3)
C5 C6 C18 123.1(3)
C1 C6 C18 119.4(3)
C8 C7 C1 178.1(4)
C7 C8 C27 178.2(4)
C14 C9 C10 119.6(3)
C14 C9 C2 119.1(3)
C10 C9 C2 121.2(3)
C11 C10 C9 119.1(4)
C11 C10 C15 120.6(4)
C9 C10 C15 120.3(4)
C10 C11 C12 121.4(4)
C10 C11 H11 119.3
C12 C11 H11 119.3
C13 C12 O12 124.6(4)
C13 C12 C11 119.7(4)
O12 C12 C11 115.8(4)
C12 C13 C14 120.6(4)
C12 C13 H13 119.7
C14 C13 H13 119.7
C13 C14 C9 119.6(4)
C13 C14 C17 119.6(4)
C9 C14 C17 120.8(3)
C10 C15 H151 109.5
C10 C15 H152 109.5
H151 C15 H152 109.5
C10 C15 H153 109.5
H151 C15 H153 109.5
H152 C15 H153 109.5
O12 C16 H161 109.5
O12 C16 H162 109.5
H161 C16 H162 109.5
O12 C16 H163 109.5
H161 C16 H163 109.5
H162 C16 H163 109.5
C14 C17 H171 109.5
C14 C17 H172 109.5
H171 C17 H172 109.5
C14 C17 H173 109.5
H171 C17 H173 109.5
H172 C17 H173 109.5
C23 C18 C19 119.1(3)
C23 C18 C6 120.0(4)
C19 C18 C6 120.8(3)
C20 C19 C18 119.7(4)
C20 C19 C24 118.4(4)
C18 C19 C24 121.9(3)
C21 C20 C19 120.5(4)
C21 C20 H20 119.8
C19 C20 H20 119.8
C20 C21 C22 120.5(4)
C20 C21 O21 116.0(4)
C22 C21 O21 123.6(4)
C21 C22 C23 119.9(4)
C21 C22 H22 120.0
C23 C22 H22 120.0
C18 C23 C22 120.4(4)
C18 C23 C26 120.2(4)
C22 C23 C26 119.4(4)
C19 C24 H241 109.5
C19 C24 H242 109.5
H241 C24 H242 109.5
C19 C24 H243 109.5
H241 C24 H243 109.5
H242 C24 H243 109.5
O21 C25 H251 109.5
O21 C25 H252 109.5
H251 C25 H252 109.5
O21 C25 H253 109.5
H251 C25 H253 109.5
H252 C25 H253 109.5
C23 C26 H261 109.5
C23 C26 H262 109.5
H261 C26 H262 109.5
C23 C26 H263 109.5
H261 C26 H263 109.5
H262 C26 H263 109.5
C28 C27 C8 178.6(4)
C27 C28 C29 176.9(4)
C30 C29 C34 121.9(3)
C30 C29 C28 117.9(3)
C34 C29 C28 120.2(3)
C31 C30 C29 118.6(3)
C31 C30 C35 121.7(3)
C29 C30 C35 119.6(3)
C32 C31 C30 120.7(4)
C32 C31 H31 119.7
C30 C31 H31 119.7
C31 C32 C33 120.3(3)
C31 C32 H32 119.9
C33 C32 H32 119.9
C32 C33 C34 121.4(4)
C32 C33 H33 119.3
C34 C33 H33 119.3
C33 C34 C29 117.1(3)
C33 C34 C44 120.5(3)
C29 C34 C44 122.4(3)
C36 C35 C40 120.4(4)
C36 C35 C30 118.9(3)
C40 C35 C30 120.7(3)
C37 C36 C35 119.1(4)
C37 C36 C41 120.5(4)
C35 C36 C41 120.3(4)
C36 C37 C38 120.8(4)
C36 C37 H37 119.6
C38 C37 H37 119.6
O38 C38 C39 125.3(4)
O38 C38 C37 115.0(4)
C39 C38 C37 119.7(4)
C38 C39 C40 120.9(4)
C38 C39 H39 119.6
C40 C39 H39 119.6
C39 C40 C35 119.2(4)
C39 C40 C43 119.5(3)
C35 C40 C43 121.3(4)
C36 C41 H411 109.5
C36 C41 H412 109.5
H411 C41 H412 109.5
C36 C41 H413 109.5
H411 C41 H413 109.5
H412 C41 H413 109.5
O38 C42 H421 109.5
O38 C42 H422 109.5
H421 C42 H422 109.5
O38 C42 H423 109.5
H421 C42 H423 109.5
H422 C42 H423 109.5
C40 C43 H431 109.5
C40 C43 H432 109.5
H431 C43 H432 109.5
C40 C43 H433 109.5
H431 C43 H433 109.5
H432 C43 H433 109.5
C49 C44 C45 119.3(3)
C49 C44 C34 121.5(3)
C45 C44 C34 119.2(3)
C46 C45 C44 119.5(3)
C46 C45 C50 118.8(4)
C44 C45 C50 121.7(3)
C45 C46 C47 120.9(4)
C45 C46 H46 119.5
C47 C46 H46 119.5
C48 C47 O47 124.5(3)
C48 C47 C46 119.8(3)
O47 C47 C46 115.7(3)
C47 C48 C49 120.3(3)
C47 C48 H48 119.8
C49 C48 H48 119.8
C48 C49 C44 120.1(3)
C48 C49 C52 117.5(3)
C44 C49 C52 122.4(3)
C45 C50 H501 109.5
C45 C50 H502 109.5
H501 C50 H502 109.5
C45 C50 H503 109.5
H501 C50 H503 109.5
H502 C50 H503 109.5
O47 C51 H511 109.5
O47 C51 H512 109.5
H511 C51 H512 109.5
O47 C51 H513 109.5
H511 C51 H513 109.5
H512 C51 H513 109.5
C49 C52 H521 109.5
C49 C52 H522 109.5
H521 C52 H522 109.5
C49 C52 H523 109.5
H521 C52 H523 109.5
H522 C52 H523 109.5
C72 O72 C76 116.8(3)
C81 O81 C85 117.9(4)
C98 O98 C102 118.9(3)
C107 O107 C111 116.6(3)
C66 C61 C62 121.7(3)
C66 C61 C67 120.0(3)
C62 C61 C67 118.3(3)
C63 C62 C61 117.9(3)
C63 C62 C69 123.2(3)
C61 C62 C69 118.8(3)
C64 C63 C62 120.9(4)
C64 C63 H63 119.5
C62 C63 H63 119.5
C63 C64 C65 120.9(4)
C63 C64 H64 119.5
C65 C64 H64 119.5
C64 C65 C66 120.5(4)
C64 C65 H65 119.8
C66 C65 H65 119.8
C65 C66 C61 118.1(3)
C65 C66 C78 123.3(3)
C61 C66 C78 118.6(3)
C68 C67 C61 178.4(4)
C67 C68 C87 178.0(4)
C74 C69 C70 120.0(3)
C74 C69 C62 118.8(3)
C70 C69 C62 121.0(3)
C71 C70 C69 119.5(3)
C71 C70 C75 120.2(4)
C69 C70 C75 120.4(3)
C70 C71 C72 121.3(4)
C70 C71 H71 119.4
C72 C71 H71 119.4
C73 C72 O72 124.8(3)
C73 C72 C71 119.5(4)
O72 C72 C71 115.8(3)
C72 C73 C74 120.5(4)
C72 C73 H73 119.7
C74 C73 H73 119.7
C69 C74 C73 119.3(3)
C69 C74 C77 121.0(3)
C73 C74 C77 119.7(4)
C70 C75 H751 109.5
C70 C75 H752 109.5
H751 C75 H752 109.5
C70 C75 H753 109.5
H751 C75 H753 109.5
H752 C75 H753 109.5
O72 C76 H761 109.5
O72 C76 H762 109.5
H761 C76 H762 109.5
O72 C76 H763 109.5
H761 C76 H763 109.5
H762 C76 H763 109.5
C74 C77 H771 109.5
C74 C77 H772 109.5
H771 C77 H772 109.5
C74 C77 H773 109.5
H771 C77 H773 109.5
H772 C77 H773 109.5
C79 C78 C83 119.8(4)
C79 C78 C66 119.5(4)
C83 C78 C66 120.4(4)
C78 C79 C80 119.3(4)
C78 C79 C84 120.0(4)
C80 C79 C84 120.5(5)
C81 C80 C79 121.4(5)
C81 C80 H80 119.3
C79 C80 H80 119.3
C80 C81 C82 119.5(4)
C80 C81 O81 116.3(5)
C82 C81 O81 124.2(4)
C81 C82 C83 120.7(4)
C81 C82 H82 119.7
C83 C82 H82 119.7
C78 C83 C82 119.2(4)
C78 C83 C86 121.6(4)
C82 C83 C86 119.2(4)
C79 C84 H841 109.5
C79 C84 H842 109.5
H841 C84 H842 109.5
C79 C84 H843 109.5
H841 C84 H843 109.5
H842 C84 H843 109.5
O81 C85 H851 109.5
O81 C85 H852 109.5
H851 C85 H852 109.5
O81 C85 H853 109.5
H851 C85 H853 109.5
H852 C85 H853 109.5
C83 C86 H861 109.5
C83 C86 H862 109.5
H861 C86 H862 109.5
C83 C86 H863 109.5
H861 C86 H863 109.5
H862 C86 H863 109.5
C88 C87 C68 178.6(4)
C87 C88 C89 178.8(4)
C94 C89 C90 121.3(3)
C94 C89 C88 120.1(3)
C90 C89 C88 118.6(3)
C91 C90 C89 118.3(3)
C91 C90 C95 121.6(3)
C89 C90 C95 120.0(3)
C90 C91 C92 120.5(4)
C90 C91 H91 119.8
C92 C91 H91 119.8
C93 C92 C91 120.8(4)
C93 C92 H92 119.6
C91 C92 H92 119.6
C92 C93 C94 120.4(4)
C92 C93 H93 119.8
C94 C93 H93 119.8
C93 C94 C89 118.7(3)
C93 C94 C104 120.6(3)
C89 C94 C104 120.7(3)
C100 C95 C96 120.4(4)
C100 C95 C90 121.2(3)
C96 C95 C90 118.4(3)
C97 C96 C95 118.7(4)
C97 C96 C101 120.6(4)
C95 C96 C101 120.6(4)
C98 C97 C96 121.7(4)
C98 C97 H97 119.2
C96 C97 H97 119.2
O98 C98 C97 116.6(4)
O98 C98 C99 124.0(4)
C97 C98 C99 119.4(4)
C98 C99 C100 119.9(4)
C98 C99 H99 120.1
C100 C99 H99 120.1
C95 C100 C99 119.9(4)
C95 C100 C103 121.8(4)
C99 C100 C103 118.3(3)
C96 C101 H111 109.5
C96 C101 H112 109.5
H111 C101 H112 109.5
C96 C101 H113 109.5
H111 C101 H113 109.5
H112 C101 H113 109.5
O98 C102 H114 109.5
O98 C102 H115 109.5
H114 C102 H115 109.5
O98 C102 H116 109.5
H114 C102 H116 109.5
H115 C102 H116 109.5
C100 C103 H117 109.5
C100 C103 H118 109.5
H117 C103 H118 109.5
C100 C103 H119 109.5
H117 C103 H119 109.5
H118 C103 H119 109.5
C109 C104 C105 119.1(3)
C109 C104 C94 121.1(3)
C105 C104 C94 119.8(3)
C106 C105 C104 119.6(4)
C106 C105 C110 119.3(4)
C104 C105 C110 121.2(4)
C105 C106 C107 120.9(4)
C105 C106 H106 119.6
C107 C106 H106 119.6
C108 C107 O107 124.3(4)
C108 C107 C106 120.0(4)
O107 C107 C106 115.8(4)
C107 C108 C109 120.7(4)
C107 C108 H108 119.6
C109 C108 H108 119.6
C104 C109 C108 119.6(4)
C104 C109 C112 122.6(3)
C108 C109 C112 117.8(3)
C105 C110 H120 109.5
C105 C110 H121 109.5
H120 C110 H121 109.5
C105 C110 H122 109.5
H120 C110 H122 109.5
H121 C110 H122 109.5
O107 C111 H123 109.5
O107 C111 H124 109.5
H123 C111 H124 109.5
O107 C111 H125 109.5
H123 C111 H125 109.5
H124 C111 H125 109.5
C109 C112 H126 109.5
C109 C112 H127 109.5
H126 C112 H127 109.5
C109 C112 H128 109.5
H126 C112 H128 109.5
H127 C112 H128 109.5

loop_
_geom_bond_atom_site_label_1
_geom_bond_atom_site_label_2
_geom_bond_distance
O12 C12 1.378(4)
O12 C16 1.434(4)
O21 C21 1.391(4)
O21 C25 1.418(5)
O38 C38 1.362(5)
O38 C42 1.420(5)
O47 C47 1.377(4)
O47 C51 1.414(5)
C1 C6 1.407(5)
C1 C2 1.411(5)
C1 C7 1.427(5)
C2 C3 1.391(5)
C2 C9 1.495(5)
C3 C4 1.363(5)
C3 H3 0.9500
C4 C5 1.377(5)
C4 H4 0.9500
C5 C6 1.394(5)
C5 H5 0.9500
C6 C18 1.498(5)
C7 C8 1.205(5)
C8 C27 1.378(5)
C9 C14 1.397(5)
C9 C10 1.403(5)
C10 C11 1.378(5)
C10 C15 1.516(5)
C11 C12 1.384(5)
C11 H11 0.9500
C12 C13 1.366(5)
C13 C14 1.395(5)
C13 H13 0.9500
C14 C17 1.508(5)
C15 H151 0.9800
C15 H152 0.9800
C15 H153 0.9800
C16 H161 0.9800
C16 H162 0.9800
C16 H163 0.9800
C17 H171 0.9800
C17 H172 0.9800
C17 H173 0.9800
C18 C23 1.383(5)
C18 C19 1.406(5)
C19 C20 1.381(5)
C19 C24 1.506(5)
C20 C21 1.370(5)
C20 H20 0.9500
C21 C22 1.375(5)
C22 C23 1.387(5)
C22 H22 0.9500
C23 C26 1.510(6)
C24 H241 0.9800
C24 H242 0.9800
C24 H243 0.9800
C25 H251 0.9800
C25 H252 0.9800
C25 H253 0.9800
C26 H261 0.9800
C26 H262 0.9800
C26 H263 0.9800
C27 C28 1.199(5)
C28 C29 1.438(5)
C29 C30 1.396(5)
C29 C34 1.408(5)
C30 C31 1.385(5)
C30 C35 1.501(5)
C31 C32 1.378(5)
C31 H31 0.9500
C32 C33 1.383(5)
C32 H32 0.9500
C33 C34 1.394(5)
C33 H33 0.9500
C34 C44 1.496(5)
C35 C36 1.398(5)
C35 C40 1.401(5)
C36 C37 1.390(6)
C36 C41 1.509(5)
C37 C38 1.392(5)
C37 H37 0.9500
C38 C39 1.379(5)
C39 C40 1.392(5)
C39 H39 0.9500
C40 C43 1.504(5)
C41 H411 0.9800
C41 H412 0.9800
C41 H413 0.9800
C42 H421 0.9800
C42 H422 0.9800
C42 H423 0.9800
C43 H431 0.9800
C43 H432 0.9800
C43 H433 0.9800
C44 C49 1.397(5)
C44 C45 1.407(5)
C45 C46 1.376(5)
C45 C50 1.505(5)
C46 C47 1.399(5)
C46 H46 0.9500
C47 C48 1.371(5)
C48 C49 1.395(5)
C48 H48 0.9500
C49 C52 1.504(5)
C50 H501 0.9800
C50 H502 0.9800
C50 H503 0.9800
C51 H511 0.9800
C51 H512 0.9800
C51 H513 0.9800
C52 H521 0.9800
C52 H522 0.9800
C52 H523 0.9800
O72 C72 1.375(4)
O72 C76 1.428(4)
O81 C81 1.379(5)
O81 C85 1.420(6)
O98 C98 1.360(5)
O98 C102 1.408(5)
O107 C107 1.383(5)
O107 C111 1.408(5)
C61 C66 1.401(5)
C61 C62 1.403(5)
C61 C67 1.433(5)
C62 C63 1.393(5)
C62 C69 1.492(5)
C63 C64 1.366(5)
C63 H63 0.9500
C64 C65 1.383(5)
C64 H64 0.9500
C65 C66 1.391(5)
C65 H65 0.9500
C66 C78 1.500(5)
C67 C68 1.214(5)
C68 C87 1.358(5)
C69 C74 1.387(5)
C69 C70 1.395(5)
C70 C71 1.377(5)
C70 C75 1.509(5)
C71 C72 1.390(5)
C71 H71 0.9500
C72 C73 1.364(5)
C73 C74 1.414(5)
C73 H73 0.9500
C74 C77 1.509(5)
C75 H751 0.9800
C75 H752 0.9800
C75 H753 0.9800
C76 H761 0.9800
C76 H762 0.9800
C76 H763 0.9800
C77 H771 0.9800
C77 H772 0.9800
C77 H773 0.9800
C78 C79 1.387(6)
C78 C83 1.390(5)
C79 C80 1.393(6)
C79 C84 1.514(6)
C80 C81 1.360(6)
C80 H80 0.9500
C81 C82 1.376(6)
C82 C83 1.401(5)
C82 H82 0.9500
C83 C86 1.504(6)
C84 H841 0.9800
C84 H842 0.9800
C84 H843 0.9800
C85 H851 0.9800
C85 H852 0.9800
C85 H853 0.9800
C86 H861 0.9800
C86 H862 0.9800
C86 H863 0.9800
C87 C88 1.206(5)
C88 C89 1.430(5)
C89 C94 1.403(5)
C89 C90 1.406(5)
C90 C91 1.392(5)
C90 C95 1.497(5)
C91 C92 1.392(5)
C91 H91 0.9500
C92 C93 1.378(6)
C92 H92 0.9500
C93 C94 1.394(5)
C93 H93 0.9500
C94 C104 1.487(5)
C95 C100 1.380(5)
C95 C96 1.404(5)
C96 C97 1.384(6)
C96 C101 1.509(6)
C97 C98 1.376(6)
C97 H97 0.9500
C98 C99 1.395(6)
C99 C100 1.398(5)
C99 H99 0.9500
C100 C103 1.506(5)
C101 H111 0.9800
C101 H112 0.9800
C101 H113 0.9800
C102 H114 0.9800
C102 H115 0.9800
C102 H116 0.9800
C103 H117 0.9800
C103 H118 0.9800
C103 H119 0.9800
C104 C109 1.395(5)
C104 C105 1.410(5)
C105 C106 1.383(5)
C105 C110 1.506(5)
C106 C107 1.386(6)
C106 H106 0.9500
C107 C108 1.360(5)
C108 C109 1.406(5)
C108 H108 0.9500
C109 C112 1.508(5)
C110 H120 0.9800
C110 H121 0.9800
C110 H122 0.9800
C111 H123 0.9800
C111 H124 0.9800
C111 H125 0.9800
C112 H126 0.9800
C112 H127 0.9800
C112 H128 0.9800

loop_
_geom_torsion_atom_site_label_1
_geom_torsion_atom_site_label_2
_geom_torsion_atom_site_label_3
_geom_torsion_atom_site_label_4
_geom_torsion
C6 C1 C2 C3 -2.8(5)
C7 C1 C2 C3 176.1(3)
C6 C1 C2 C9 173.2(3)
C7 C1 C2 C9 -7.8(5)
C1 C2 C3 C4 1.2(6)
C9 C2 C3 C4 -174.6(4)
C2 C3 C4 C5 1.4(6)
C3 C4 C5 C6 -2.3(6)
C4 C5 C6 C1 0.7(6)
C4 C5 C6 C18 -179.6(4)
C2 C1 C6 C5 1.9(5)
C7 C1 C6 C5 -177.1(3)
C2 C1 C6 C18 -177.9(3)
C7 C1 C6 C18 3.2(5)
C3 C2 C9 C14 93.2(5)
C1 C2 C9 C14 -82.5(4)
C3 C2 C9 C10 -90.3(4)
C1 C2 C9 C10 93.9(4)
C14 C9 C10 C11 1.1(5)
C2 C9 C10 C11 -175.4(3)
C14 C9 C10 C15 179.6(3)
C2 C9 C10 C15 3.1(5)
C9 C10 C11 C12 0.7(5)
C15 C10 C11 C12 -177.9(4)
C16 O12 C12 C13 -0.7(5)
C16 O12 C12 C11 179.2(3)
C10 C11 C12 C13 -1.6(6)
C10 C11 C12 O12 178.6(3)
O12 C12 C13 C14 -179.4(3)
C11 C12 C13 C14 0.7(5)
C12 C13 C14 C9 1.0(5)
C12 C13 C14 C17 179.9(3)
C10 C9 C14 C13 -1.9(5)
C2 C9 C14 C13 174.6(3)
C10 C9 C14 C17 179.3(3)
C2 C9 C14 C17 -4.2(5)
C5 C6 C18 C23 78.7(5)
C1 C6 C18 C23 -101.5(4)
C5 C6 C18 C19 -106.2(4)
C1 C6 C18 C19 73.5(5)
C23 C18 C19 C20 -0.5(5)
C6 C18 C19 C20 -175.6(3)
C23 C18 C19 C24 176.9(4)
C6 C18 C19 C24 1.8(6)
C18 C19 C20 C21 1.8(6)
C24 C19 C20 C21 -175.7(4)
C19 C20 C21 C22 -2.7(6)
C19 C20 C21 O21 176.6(3)
C25 O21 C21 C20 -165.8(4)
C25 O21 C21 C22 13.4(6)
C20 C21 C22 C23 2.3(6)
O21 C21 C22 C23 -177.0(4)
C19 C18 C23 C22 0.1(6)
C6 C18 C23 C22 175.2(4)
C19 C18 C23 C26 -177.7(4)
C6 C18 C23 C26 -2.6(5)
C21 C22 C23 C18 -1.0(6)
C21 C22 C23 C26 176.9(4)
C34 C29 C30 C31 0.2(5)
C28 C29 C30 C31 179.9(3)
C34 C29 C30 C35 177.1(3)
C28 C29 C30 C35 -3.1(5)
C29 C30 C31 C32 -0.8(5)
C35 C30 C31 C32 -177.7(4)
C30 C31 C32 C33 1.7(6)
C31 C32 C33 C34 -2.0(6)
C32 C33 C34 C29 1.3(5)
C32 C33 C34 C44 -179.5(3)
C30 C29 C34 C33 -0.4(5)
C28 C29 C34 C33 179.9(3)
C30 C29 C34 C44 -179.5(3)
C28 C29 C34 C44 0.7(5)
C31 C30 C35 C36 84.5(4)
C29 C30 C35 C36 -92.3(4)
C31 C30 C35 C40 -96.6(4)
C29 C30 C35 C40 86.6(4)
C40 C35 C36 C37 -0.5(5)
C30 C35 C36 C37 178.4(3)
C40 C35 C36 C41 -179.3(3)
C30 C35 C36 C41 -0.4(5)
C35 C36 C37 C38 0.8(6)
C41 C36 C37 C38 179.6(4)
C42 O38 C38 C39 18.6(5)
C42 O38 C38 C37 -162.6(3)
C36 C37 C38 O38 -179.8(3)
C36 C37 C38 C39 -0.9(6)
O38 C38 C39 C40 179.5(3)
C37 C38 C39 C40 0.7(6)
C38 C39 C40 C35 -0.4(5)
C38 C39 C40 C43 180.0(4)
C36 C35 C40 C39 0.3(5)
C30 C35 C40 C39 -178.6(3)
C36 C35 C40 C43 179.9(3)
C30 C35 C40 C43 1.0(5)
C33 C34 C44 C49 -110.3(4)
C29 C34 C44 C49 68.9(5)
C33 C34 C44 C45 69.3(4)
C29 C34 C44 C45 -111.6(4)
C49 C44 C45 C46 1.3(5)
C34 C44 C45 C46 -178.3(3)
C49 C44 C45 C50 -178.1(3)
C34 C44 C45 C50 2.3(5)
C44 C45 C46 C47 0.4(5)
C50 C45 C46 C47 179.7(3)
C51 O47 C47 C48 7.8(6)
C51 O47 C47 C46 -171.8(4)
C45 C46 C47 C48 -0.9(6)
C45 C46 C47 O47 178.8(3)
O47 C47 C48 C49 -179.9(3)
C46 C47 C48 C49 -0.2(6)
C47 C48 C49 C44 1.8(5)
C47 C48 C49 C52 -177.6(3)
C45 C44 C49 C48 -2.4(5)
C34 C44 C49 C48 177.2(3)
C45 C44 C49 C52 177.0(3)
C34 C44 C49 C52 -3.4(5)
C66 C61 C62 C63 0.6(5)
C67 C61 C62 C63 -179.4(3)
C66 C61 C62 C69 -176.9(3)
C67 C61 C62 C69 3.0(5)
C61 C62 C63 C64 -0.2(5)
C69 C62 C63 C64 177.2(4)
C62 C63 C64 C65 -0.4(6)
C63 C64 C65 C66 0.6(6)
C64 C65 C66 C61 -0.2(6)
C64 C65 C66 C78 179.5(4)
C62 C61 C66 C65 -0.4(5)
C67 C61 C66 C65 179.6(3)
C62 C61 C66 C78 179.8(4)
C67 C61 C66 C78 -0.1(5)
C63 C62 C69 C74 -91.8(4)
C61 C62 C69 C74 85.6(4)
C63 C62 C69 C70 93.4(4)
C61 C62 C69 C70 -89.2(4)
C74 C69 C70 C71 -0.2(5)
C62 C69 C70 C71 174.6(3)
C74 C69 C70 C75 -178.9(4)
C62 C69 C70 C75 -4.1(5)
C69 C70 C71 C72 -1.0(5)
C75 C70 C71 C72 177.7(4)
C76 O72 C72 C73 -0.5(5)
C76 O72 C72 C71 179.4(3)
C70 C71 C72 C73 1.9(6)
C70 C71 C72 O72 -178.1(3)
O72 C72 C73 C74 178.4(3)
C71 C72 C73 C74 -1.6(6)
C70 C69 C74 C73 0.5(5)
C62 C69 C74 C73 -174.4(3)
C70 C69 C74 C77 179.2(3)
C62 C69 C74 C77 4.4(5)
C72 C73 C74 C69 0.4(5)
C72 C73 C74 C77 -178.4(4)
C65 C66 C78 C79 88.0(5)
C61 C66 C78 C79 -92.3(5)
C65 C66 C78 C83 -97.9(5)
C61 C66 C78 C83 81.8(5)
C83 C78 C79 C80 -0.2(7)
C66 C78 C79 C80 174.0(4)
C83 C78 C79 C84 -175.1(5)
C66 C78 C79 C84 -1.0(7)
C78 C79 C80 C81 0.0(8)
C84 C79 C80 C81 175.0(6)
C79 C80 C81 C82 -0.2(8)
C79 C80 C81 O81 -178.3(5)
C85 O81 C81 C80 168.6(5)
C85 O81 C81 C82 -9.4(7)
C80 C81 C82 C83 0.5(7)
O81 C81 C82 C83 178.4(4)
C79 C78 C83 C82 0.5(6)
C66 C78 C83 C82 -173.7(3)
C79 C78 C83 C86 178.7(4)
C66 C78 C83 C86 4.5(6)
C81 C82 C83 C78 -0.6(6)
C81 C82 C83 C86 -178.9(4)
C94 C89 C90 C91 -0.4(5)
C88 C89 C90 C91 178.6(3)
C94 C89 C90 C95 179.9(3)
C88 C89 C90 C95 -1.1(5)
C89 C90 C91 C92 0.4(6)
C95 C90 C91 C92 -179.9(4)
C90 C91 C92 C93 -0.4(7)
C91 C92 C93 C94 0.4(7)
C92 C93 C94 C89 -0.4(6)
C92 C93 C94 C104 178.9(4)
C90 C89 C94 C93 0.4(5)
C88 C89 C94 C93 -178.6(3)
C90 C89 C94 C104 -178.9(3)
C88 C89 C94 C104 2.0(5)
C91 C90 C95 C100 96.4(4)
C89 C90 C95 C100 -83.9(4)
C91 C90 C95 C96 -86.9(4)
C89 C90 C95 C96 92.8(4)
C100 C95 C96 C97 -1.9(6)
C90 C95 C96 C97 -178.6(4)
C100 C95 C96 C101 177.0(4)
C90 C95 C96 C101 0.3(6)
C95 C96 C97 C98 1.9(6)
C101 C96 C97 C98 -176.9(4)
C102 O98 C98 C97 176.9(4)
C102 O98 C98 C99 -2.4(6)
C96 C97 C98 O98 179.6(4)
C96 C97 C98 C99 -1.1(6)
O98 C98 C99 C100 179.4(4)
C97 C98 C99 C100 0.1(6)
C96 C95 C100 C99 1.0(5)
C90 C95 C100 C99 177.6(3)
C96 C95 C100 C103 -179.6(3)
C90 C95 C100 C103 -3.0(5)
C98 C99 C100 C95 -0.1(5)
C98 C99 C100 C103 -179.5(4)
C93 C94 C104 C109 103.6(4)
C89 C94 C104 C109 -77.1(5)
C93 C94 C104 C105 -77.0(5)
C89 C94 C104 C105 102.3(4)
C109 C104 C105 C106 -1.6(5)
C94 C104 C105 C106 179.0(3)
C109 C104 C105 C110 178.0(3)
C94 C104 C105 C110 -1.4(5)
C104 C105 C106 C107 -2.3(6)
C110 C105 C106 C107 178.0(4)
C111 O107 C107 C108 -21.0(6)
C111 O107 C107 C106 159.7(4)
C105 C106 C107 C108 3.8(6)
C105 C106 C107 O107 -176.9(3)
O107 C107 C108 C109 179.5(3)
C106 C107 C108 C109 -1.2(6)
C105 C104 C109 C108 4.1(5)
C94 C104 C109 C108 -176.5(3)
C105 C104 C109 C112 -175.0(3)
C94 C104 C109 C112 4.4(5)
C107 C108 C109 C104 -2.7(5)
C107 C108 C109 C112 176.4(3)
